data_7717524
loop_
_publ_author_name
'Kumar, Ashish'
'Kim, Dooyoung'
'Nguyen, Giao'
'Jiang, Chenggang'
'Chakraborty, Soumi'
'Teets, Thomas S.'

_publ_section_title
;
 Photophysical properties of three-coordinate heteroleptic Cu(I)
 &#x3b2;-diketiminate triarylphosphine complexes.
;
_journal_name_full 'Dalton transactions (Cambridge, England : 2003)'
_journal_paper_doi 10.1039/d4dt02681k
_journal_year 2024
_chemical_formula_sum 'C35 H44 Cu N2 P'
_chemical_formula_weight 587.23
_space_group_crystal_system orthorhombic
_space_group_IT_number 19
_space_group_name_Hall 'P 2ac 2ab'
_space_group_name_H-M_alt 'P 21 21 21'
_atom_sites_solution_hydrogens geom
_audit_creation_method SHELXL-2018/3
_audit_update_record
;
2024-09-06 deposited with the CCDC.	2024-11-11 downloaded from the CCDC.
;
_cell_angle_alpha 90
_cell_angle_beta 90
_cell_angle_gamma 90
_cell_formula_units_Z 4
_cell_length_a 11.642(2)
_cell_length_b 14.434(3)
_cell_length_c 21.728(4)
_cell_measurement_reflns_used 9954
_cell_measurement_temperature 123(2)
_cell_measurement_theta_max 26.37
_cell_measurement_theta_min 2.25
_cell_volume 3651.2(12)
_computing_cell_refinement 'Bruker SAINT'
_computing_data_collection 'Bruker APEX2'
_computing_data_reduction 'Bruker SAINT'
_computing_molecular_graphics 'Bruker SHELXTL'
_computing_publication_material 'Bruker SHELXTL'
_computing_structure_refinement 'SHELXL-2018/3 (Sheldrick, 2018)'
_computing_structure_solution 'SHELXT 2018/2 (Sheldrick, 2018)'
_diffrn_ambient_temperature 123(2)
_diffrn_measured_fraction_theta_full 1.000
_diffrn_measured_fraction_theta_max 0.998
_diffrn_measurement_device_type 'Bruker APEX-II CCD'
_diffrn_measurement_method '\f and \w scans'
_diffrn_radiation_type MoK\a
_diffrn_radiation_wavelength 0.71073
_diffrn_reflns_av_R_equivalents 0.0256
_diffrn_reflns_av_unetI/netI 0.0372
_diffrn_reflns_Laue_measured_fraction_full 1.000
_diffrn_reflns_Laue_measured_fraction_max 0.998
_diffrn_reflns_limit_h_max 14
_diffrn_reflns_limit_h_min -14
_diffrn_reflns_limit_k_max 18
_diffrn_reflns_limit_k_min -15
_diffrn_reflns_limit_l_max 24
_diffrn_reflns_limit_l_min -27
_diffrn_reflns_number 21094
_diffrn_reflns_point_group_measured_fraction_full 0.997
_diffrn_reflns_point_group_measured_fraction_max 0.992
_diffrn_reflns_theta_full 25.242
_diffrn_reflns_theta_max 26.399
_diffrn_reflns_theta_min 1.694
_exptl_absorpt_coefficient_mu 0.664
_exptl_absorpt_correction_T_max 1.0000
_exptl_absorpt_correction_T_min 0.8592
_exptl_absorpt_correction_type multi-scan
_exptl_absorpt_process_details sadabs
_exptl_crystal_colour colourless
_exptl_crystal_density_diffrn 1.068
_exptl_crystal_description Rod
_exptl_crystal_F_000 1248
_exptl_crystal_size_max 0.410
_exptl_crystal_size_mid 0.190
_exptl_crystal_size_min 0.180
_refine_diff_density_max 0.254
_refine_diff_density_min -0.183
_refine_diff_density_rms 0.033
_refine_ls_abs_structure_details
; 
 Flack x determined using 2985 quotients [(I+)-(I-)]/[(I+)+(I-)] 
 (Parsons, Flack and Wagner, Acta Cryst. B69 (2013) 249-259). 
;
_refine_ls_abs_structure_Flack 0.008(4)
_refine_ls_extinction_method none
_refine_ls_goodness_of_fit_ref 1.019
_refine_ls_hydrogen_treatment constr
_refine_ls_matrix_type full
_refine_ls_number_parameters 354
_refine_ls_number_reflns 7444
_refine_ls_number_restraints 0
_refine_ls_restrained_S_all 1.019
_refine_ls_R_factor_all 0.0231
_refine_ls_R_factor_gt 0.0214
_refine_ls_shift/su_max 0.001
_refine_ls_shift/su_mean 0.000
_refine_ls_structure_factor_coef Fsqd
_refine_ls_weighting_details 'w=1/[\s^2^(Fo^2^)+(0.0223P)^2^] where P=(Fo^2^+2Fc^2^)/3'
_refine_ls_weighting_scheme calc
_refine_ls_wR_factor_gt 0.0504
_refine_ls_wR_factor_ref 0.0509
_reflns_Friedel_coverage 0.781
_reflns_Friedel_fraction_full 0.994
_reflns_Friedel_fraction_max 0.985
_reflns_number_gt 7075
_reflns_number_total 7444
_reflns_threshold_expression 'I > 2\s(I)'
_cod_data_source_file d4dt02681k2.cif
_cod_data_source_block Cu4
_cod_original_cell_volume 3651.5(11)
_cod_database_code 7717524
_shelx_shelxl_version_number 2018/3
_shelx_space_group_comment
; 
The symmetry employed for this shelxl refinement is uniquely defined 
by the following loop, which should always be used as a source of 
symmetry information in preference to the above space-group names. 
They are only intended as comments. 
;
_shelx_estimated_absorpt_t_min 0.773
_shelx_estimated_absorpt_t_max 0.890

loop_
_space_group_symop_operation_xyz
'x, y, z'
'-x+1/2, -y, z+1/2'
'-x, y+1/2, -z+1/2'
'x+1/2, -y+1/2, -z'

loop_
_atom_site_label
_atom_site_type_symbol
_atom_site_fract_x
_atom_site_fract_y
_atom_site_fract_z
_atom_site_U_iso_or_equiv
_atom_site_adp_type
_atom_site_occupancy
_atom_site_site_symmetry_order
_atom_site_calc_flag
_atom_site_refinement_flags_posn
_atom_site_refinement_flags_adp
_atom_site_refinement_flags_occupancy
_atom_site_disorder_assembly
_atom_site_disorder_group
Cu1 Cu 0.40184(2) 0.79442(2) 0.34968(2) 0.01286(6) Uani 1 1 d . . . . .
P1 P 0.51358(4) 0.68032(3) 0.38022(2) 0.01217(11) Uani 1 1 d . . . . .
N1 N 0.41021(15) 0.92675(10) 0.37217(7) 0.0144(3) Uani 1 1 d . . . . .
N2 N 0.27513(13) 0.79797(11) 0.29005(7) 0.0138(3) Uani 1 1 d . . . . .
C11 C 0.48171(18) 0.96454(12) 0.42236(9) 0.0155(4) Uani 1 1 d . . . . .
H11 H 0.497921 1.030960 0.412587 0.019 Uiso 1 1 calc R U . . .
C12 C 0.41600(19) 0.96171(14) 0.48328(9) 0.0199(5) Uani 1 1 d . . . . .
H12A H 0.342138 0.994961 0.478594 0.024 Uiso 1 1 calc R U . . .
H12B H 0.398823 0.896561 0.494138 0.024 Uiso 1 1 calc R U . . .
C13 C 0.4858(2) 1.00637(15) 0.53497(10) 0.0270(5) Uani 1 1 d . . . . .
H13A H 0.496921 1.072995 0.525946 0.032 Uiso 1 1 calc R U . . .
H13B H 0.443028 1.001176 0.574208 0.032 Uiso 1 1 calc R U . . .
C14 C 0.6025(2) 0.95939(16) 0.54155(10) 0.0304(5) Uani 1 1 d . . . . .
H14A H 0.648402 0.992106 0.573155 0.037 Uiso 1 1 calc R U . . .
H14B H 0.591591 0.894610 0.555315 0.037 Uiso 1 1 calc R U . . .
C15 C 0.6669(2) 0.96024(15) 0.48067(10) 0.0245(5) Uani 1 1 d . . . . .
H15A H 0.740244 0.926303 0.485413 0.029 Uiso 1 1 calc R U . . .
H15B H 0.685094 1.024998 0.469274 0.029 Uiso 1 1 calc R U . . .
C16 C 0.59603(19) 0.91534(13) 0.42903(9) 0.0179(4) Uani 1 1 d . . . . .
H16A H 0.638944 0.918977 0.389769 0.021 Uiso 1 1 calc R U . . .
H16B H 0.582831 0.849157 0.438658 0.021 Uiso 1 1 calc R U . . .
C21 C 0.23733(18) 0.71301(13) 0.25813(9) 0.0165(4) Uani 1 1 d . . . . .
H21 H 0.174603 0.730070 0.228808 0.020 Uiso 1 1 calc R U . . .
C22 C 0.3361(2) 0.67174(15) 0.22125(11) 0.0261(5) Uani 1 1 d . . . . .
H22A H 0.399442 0.654457 0.249422 0.031 Uiso 1 1 calc R U . . .
H22B H 0.365721 0.718450 0.191890 0.031 Uiso 1 1 calc R U . . .
C23 C 0.2956(2) 0.58590(16) 0.18594(12) 0.0369(6) Uani 1 1 d . . . . .
H23A H 0.239049 0.604874 0.154319 0.044 Uiso 1 1 calc R U . . .
H23B H 0.361926 0.557557 0.164550 0.044 Uiso 1 1 calc R U . . .
C24 C 0.2410(2) 0.51439(14) 0.22812(12) 0.0302(6) Uani 1 1 d . . . . .
H24A H 0.301148 0.487080 0.254744 0.036 Uiso 1 1 calc R U . . .
H24B H 0.207936 0.463958 0.202841 0.036 Uiso 1 1 calc R U . . .
C25 C 0.1469(2) 0.55568(14) 0.26853(11) 0.0235(5) Uani 1 1 d . . . . .
H25A H 0.120822 0.508607 0.298572 0.028 Uiso 1 1 calc R U . . .
H25B H 0.080428 0.572956 0.242544 0.028 Uiso 1 1 calc R U . . .
C26 C 0.19014(19) 0.64172(13) 0.30319(10) 0.0203(5) Uani 1 1 d . . . . .
H26A H 0.126198 0.669333 0.326977 0.024 Uiso 1 1 calc R U . . .
H26B H 0.251151 0.623444 0.332512 0.024 Uiso 1 1 calc R U . . .
C31 C 0.34200(17) 0.98744(12) 0.34307(9) 0.0151(4) Uani 1 1 d . . . . .
C32 C 0.25653(18) 0.96393(13) 0.30046(9) 0.0161(4) Uani 1 1 d . . . . .
H32 H 0.212851 1.014894 0.285712 0.019 Uiso 1 1 calc R U . . .
C33 C 0.22448(18) 0.87761(13) 0.27582(9) 0.0154(4) Uani 1 1 d . . . . .
C34 C 0.35334(19) 1.09208(12) 0.35408(11) 0.0219(5) Uani 1 1 d . . . . .
H34A H 0.338418 1.105777 0.397522 0.033 Uiso 1 1 calc R U . . .
H34B H 0.297617 1.125133 0.328375 0.033 Uiso 1 1 calc R U . . .
H34C H 0.431232 1.112142 0.343360 0.033 Uiso 1 1 calc R U . . .
C35 C 0.12466(19) 0.88224(15) 0.23067(11) 0.0258(5) Uani 1 1 d . . . . .
H35A H 0.152032 0.866802 0.189270 0.039 Uiso 1 1 calc R U . . .
H35B H 0.092458 0.944966 0.230615 0.039 Uiso 1 1 calc R U . . .
H35C H 0.065228 0.837920 0.243059 0.039 Uiso 1 1 calc R U . . .
C41 C 0.52743(17) 0.67876(12) 0.46454(9) 0.0139(4) Uani 1 1 d . . . . .
C42 C 0.42709(16) 0.69638(13) 0.49738(9) 0.0162(4) Uani 1 1 d . . . . .
H42 H 0.358409 0.710957 0.475853 0.019 Uiso 1 1 calc R U . . .
C43 C 0.42628(18) 0.69287(14) 0.56147(10) 0.0217(5) Uani 1 1 d . . . . .
H43 H 0.357169 0.704020 0.583509 0.026 Uiso 1 1 calc R U . . .
C44 C 0.5265(2) 0.67310(14) 0.59273(10) 0.0244(5) Uani 1 1 d . . . . .
H44 H 0.526164 0.670148 0.636403 0.029 Uiso 1 1 calc R U . . .
C45 C 0.6276(2) 0.65753(15) 0.56076(11) 0.0250(5) Uani 1 1 d . . . . .
H45 H 0.696756 0.645333 0.582541 0.030 Uiso 1 1 calc R U . . .
C46 C 0.62790(18) 0.65975(14) 0.49682(10) 0.0194(5) Uani 1 1 d . . . . .
H46 H 0.697157 0.648215 0.475009 0.023 Uiso 1 1 calc R U . . .
C51 C 0.65824(16) 0.68887(12) 0.34715(9) 0.0141(4) Uani 1 1 d . . . . .
C52 C 0.67809(19) 0.75922(13) 0.30419(10) 0.0173(5) Uani 1 1 d . . . . .
H52 H 0.619943 0.803847 0.296313 0.021 Uiso 1 1 calc R U . . .
C53 C 0.78144(19) 0.76450(13) 0.27308(10) 0.0209(5) Uani 1 1 d . . . . .
H53 H 0.793310 0.811944 0.243449 0.025 Uiso 1 1 calc R U . . .
C54 C 0.86782(17) 0.70090(14) 0.28491(9) 0.0210(5) Uani 1 1 d . . . . .
H54 H 0.938778 0.704654 0.263467 0.025 Uiso 1 1 calc R U . . .
C55 C 0.85016(19) 0.63171(14) 0.32822(10) 0.0194(5) Uani 1 1 d . . . . .
H55 H 0.910052 0.589169 0.337342 0.023 Uiso 1 1 calc R U . . .
C56 C 0.74550(18) 0.62442(13) 0.35822(10) 0.0164(4) Uani 1 1 d . . . . .
H56 H 0.732950 0.575277 0.386520 0.020 Uiso 1 1 calc R U . . .
C61 C 0.48261(17) 0.55662(12) 0.36503(9) 0.0129(4) Uani 1 1 d . . . . .
C62 C 0.52895(18) 0.51087(13) 0.31421(9) 0.0176(4) Uani 1 1 d . . . . .
H62 H 0.577610 0.543720 0.286728 0.021 Uiso 1 1 calc R U . . .
C63 C 0.50515(19) 0.41833(14) 0.30318(10) 0.0217(5) Uani 1 1 d . . . . .
H63 H 0.538812 0.387917 0.268858 0.026 Uiso 1 1 calc R U . . .
C64 C 0.43248(19) 0.37009(13) 0.34203(11) 0.0239(5) Uani 1 1 d . . . . .
H64 H 0.416559 0.306510 0.334627 0.029 Uiso 1 1 calc R U . . .
C65 C 0.3833(2) 0.41467(14) 0.39152(10) 0.0264(5) Uani 1 1 d . . . . .
H65 H 0.331653 0.382136 0.417580 0.032 Uiso 1 1 calc R U . . .
C66 C 0.4089(2) 0.50735(13) 0.40356(9) 0.0218(5) Uani 1 1 d . . . . .
H66 H 0.375817 0.537115 0.438293 0.026 Uiso 1 1 calc R U . . .

loop_
_atom_site_aniso_label
_atom_site_aniso_U_11
_atom_site_aniso_U_22
_atom_site_aniso_U_33
_atom_site_aniso_U_23
_atom_site_aniso_U_13
_atom_site_aniso_U_12
Cu1 0.01280(12) 0.01163(11) 0.01416(12) 0.00042(9) -0.00076(10) 0.00160(9)
P1 0.0113(3) 0.0113(2) 0.0139(3) -0.00040(19) 0.0000(2) 0.00118(18)
N1 0.0150(9) 0.0130(7) 0.0153(8) -0.0003(6) -0.0002(7) 0.0005(7)
N2 0.0151(8) 0.0131(7) 0.0130(8) 0.0000(7) -0.0006(7) 0.0002(7)
C11 0.0171(11) 0.0122(9) 0.0171(11) -0.0009(8) -0.0011(9) -0.0019(8)
C12 0.0202(12) 0.0205(10) 0.0190(11) 0.0008(8) 0.0009(10) -0.0025(9)
C13 0.0327(14) 0.0308(12) 0.0177(12) -0.0026(9) 0.0012(10) -0.0049(10)
C14 0.0344(14) 0.0336(12) 0.0234(13) -0.0009(9) -0.0118(12) -0.0051(12)
C15 0.0215(13) 0.0226(11) 0.0293(13) -0.0031(9) -0.0099(10) 0.0006(9)
C16 0.0175(11) 0.0145(9) 0.0216(11) -0.0016(8) -0.0047(10) -0.0008(9)
C21 0.0164(11) 0.0153(9) 0.0177(11) -0.0004(8) -0.0049(8) 0.0008(9)
C22 0.0295(13) 0.0232(11) 0.0255(13) -0.0065(9) 0.0104(10) -0.0072(10)
C23 0.0398(16) 0.0328(13) 0.0381(16) -0.0206(11) 0.0162(12) -0.0094(12)
C24 0.0260(13) 0.0167(11) 0.0479(16) -0.0088(10) -0.0034(12) -0.0010(9)
C25 0.0223(12) 0.0183(10) 0.0299(13) 0.0018(9) -0.0014(10) -0.0060(9)
C26 0.0175(12) 0.0208(10) 0.0226(12) -0.0007(8) 0.0002(9) -0.0021(9)
C31 0.0171(11) 0.0125(9) 0.0157(11) 0.0012(8) 0.0054(9) 0.0020(8)
C32 0.0157(11) 0.0125(9) 0.0200(11) 0.0045(8) 0.0000(9) 0.0038(8)
C33 0.0132(11) 0.0187(10) 0.0141(11) 0.0037(8) 0.0016(8) 0.0001(8)
C34 0.0235(12) 0.0123(9) 0.0300(12) 0.0022(9) -0.0035(11) 0.0017(8)
C35 0.0232(14) 0.0188(10) 0.0352(14) 0.0036(9) -0.0125(10) 0.0027(9)
C41 0.0176(11) 0.0089(9) 0.0151(10) 0.0005(7) -0.0007(8) -0.0012(7)
C42 0.0166(11) 0.0139(9) 0.0181(11) -0.0018(8) -0.0026(8) 0.0006(8)
C43 0.0241(12) 0.0216(11) 0.0195(11) -0.0033(9) 0.0040(9) 0.0012(9)
C44 0.0309(13) 0.0280(11) 0.0142(11) -0.0017(9) -0.0034(10) 0.0006(10)
C45 0.0224(13) 0.0312(12) 0.0214(12) 0.0005(9) -0.0070(10) 0.0029(9)
C46 0.0161(12) 0.0227(11) 0.0195(12) -0.0021(9) -0.0014(9) 0.0031(8)
C51 0.0133(10) 0.0130(9) 0.0160(10) -0.0034(8) -0.0013(8) -0.0019(7)
C52 0.0195(12) 0.0144(9) 0.0182(11) -0.0006(8) -0.0006(9) 0.0008(8)
C53 0.0244(13) 0.0182(10) 0.0200(12) 0.0004(8) 0.0040(10) -0.0053(9)
C54 0.0150(11) 0.0241(10) 0.0240(11) -0.0064(9) 0.0067(8) -0.0051(9)
C55 0.0144(11) 0.0207(10) 0.0230(12) -0.0041(8) -0.0011(9) 0.0009(8)
C56 0.0161(11) 0.0155(9) 0.0175(11) -0.0017(8) -0.0012(9) -0.0007(8)
C61 0.0110(10) 0.0124(9) 0.0154(11) -0.0005(7) -0.0032(8) 0.0004(7)
C62 0.0166(12) 0.0183(10) 0.0177(11) 0.0005(8) 0.0014(9) 0.0001(8)
C63 0.0185(12) 0.0219(10) 0.0247(12) -0.0082(9) -0.0002(10) 0.0017(9)
C64 0.0284(13) 0.0123(9) 0.0311(14) -0.0031(9) -0.0021(10) -0.0019(8)
C65 0.0320(15) 0.0202(10) 0.0270(13) 0.0017(9) 0.0081(11) -0.0079(10)
C66 0.0239(12) 0.0205(10) 0.0209(11) -0.0037(8) 0.0073(10) -0.0024(10)

loop_
_atom_type_symbol
_atom_type_description
_atom_type_scat_dispersion_real
_atom_type_scat_dispersion_imag
_atom_type_scat_source
C C 0.0033 0.0016 'International Tables Vol C Tables 4.2.6.8 and 6.1.1.4'
H H 0.0000 0.0000 'International Tables Vol C Tables 4.2.6.8 and 6.1.1.4'
N N 0.0061 0.0033 'International Tables Vol C Tables 4.2.6.8 and 6.1.1.4'
P P 0.1023 0.0942 'International Tables Vol C Tables 4.2.6.8 and 6.1.1.4'
Cu Cu 0.3201 1.2651 'International Tables Vol C Tables 4.2.6.8 and 6.1.1.4'

loop_
_geom_angle_atom_site_label_1
_geom_angle_atom_site_label_2
_geom_angle_atom_site_label_3
_geom_angle
_geom_angle_site_symmetry_1
_geom_angle_site_symmetry_3
_geom_angle_publ_flag
N2 Cu1 N1 100.09(7) . . ?
N2 Cu1 P1 131.48(5) . . ?
N1 Cu1 P1 128.33(5) . . ?
C51 P1 C41 108.08(9) . . ?
C51 P1 C61 100.01(9) . . ?
C41 P1 C61 100.54(8) . . ?
C51 P1 Cu1 111.96(6) . . ?
C41 P1 Cu1 111.18(6) . . ?
C61 P1 Cu1 123.56(7) . . ?
C31 N1 C11 116.16(15) . . ?
C31 N1 Cu1 119.09(13) . . ?
C11 N1 Cu1 124.62(12) . . ?
C33 N2 C21 118.50(16) . . ?
C33 N2 Cu1 120.63(13) . . ?
C21 N2 Cu1 120.82(12) . . ?
N1 C11 C16 113.13(16) . . ?
N1 C11 C12 110.33(17) . . ?
C16 C11 C12 110.13(17) . . ?
C13 C12 C11 111.03(18) . . ?
C14 C13 C12 110.78(18) . . ?
C15 C14 C13 110.74(18) . . ?
C14 C15 C16 111.56(19) . . ?
C11 C16 C15 110.11(16) . . ?
N2 C21 C26 111.52(16) . . ?
N2 C21 C22 110.30(16) . . ?
C26 C21 C22 110.27(17) . . ?
C21 C22 C23 110.30(19) . . ?
C24 C23 C22 112.1(2) . . ?
C23 C24 C25 112.46(19) . . ?
C24 C25 C26 111.26(19) . . ?
C21 C26 C25 110.43(18) . . ?
N1 C31 C32 125.03(17) . . ?
N1 C31 C34 121.23(18) . . ?
C32 C31 C34 113.73(17) . . ?
C31 C32 C33 130.89(18) . . ?
N2 C33 C32 124.07(19) . . ?
N2 C33 C35 121.79(17) . . ?
C32 C33 C35 114.14(17) . . ?
C46 C41 C42 118.88(18) . . ?
C46 C41 P1 125.33(16) . . ?
C42 C41 P1 115.77(15) . . ?
C41 C42 C43 120.75(18) . . ?
C44 C43 C42 119.57(19) . . ?
C43 C44 C45 120.4(2) . . ?
C44 C45 C46 120.0(2) . . ?
C45 C46 C41 120.4(2) . . ?
C52 C51 C56 118.55(18) . . ?
C52 C51 P1 117.51(14) . . ?
C56 C51 P1 123.68(15) . . ?
C53 C52 C51 120.69(19) . . ?
C52 C53 C54 120.30(19) . . ?
C53 C54 C55 119.68(19) . . ?
C56 C55 C54 120.3(2) . . ?
C55 C56 C51 120.48(18) . . ?
C66 C61 C62 118.15(18) . . ?
C66 C61 P1 120.33(15) . . ?
C62 C61 P1 121.49(15) . . ?
C63 C62 C61 121.07(19) . . ?
C64 C63 C62 120.1(2) . . ?
C65 C64 C63 119.70(19) . . ?
C64 C65 C66 120.3(2) . . ?
C61 C66 C65 120.5(2) . . ?

loop_
_geom_bond_atom_site_label_1
_geom_bond_atom_site_label_2
_geom_bond_distance
_geom_bond_site_symmetry_2
_geom_bond_publ_flag
Cu1 N2 1.9640(16) . ?
Cu1 N1 1.9741(15) . ?
Cu1 P1 2.2012(6) . ?
P1 C51 1.835(2) . ?
P1 C41 1.839(2) . ?
P1 C61 1.8512(18) . ?
N1 C31 1.341(2) . ?
N1 C11 1.476(2) . ?
N2 C33 1.328(2) . ?
N2 C21 1.476(2) . ?
C11 C16 1.515(3) . ?
C11 C12 1.529(3) . ?
C12 C13 1.529(3) . ?
C13 C14 1.525(4) . ?
C14 C15 1.520(3) . ?
C15 C16 1.536(3) . ?
C21 C26 1.523(3) . ?
C21 C22 1.523(3) . ?
C22 C23 1.532(3) . ?
C23 C24 1.520(3) . ?
C24 C25 1.525(3) . ?
C25 C26 1.537(3) . ?
C31 C32 1.401(3) . ?
C31 C34 1.535(2) . ?
C32 C33 1.406(3) . ?
C33 C35 1.522(3) . ?
C41 C46 1.391(3) . ?
C41 C42 1.392(3) . ?
C42 C43 1.394(3) . ?
C43 C44 1.380(3) . ?
C44 C45 1.385(3) . ?
C45 C46 1.390(3) . ?
C51 C52 1.398(3) . ?
C51 C56 1.398(3) . ?
C52 C53 1.382(3) . ?
C53 C54 1.386(3) . ?
C54 C55 1.388(3) . ?
C55 C56 1.386(3) . ?
C61 C66 1.394(3) . ?
C61 C62 1.395(3) . ?
C62 C63 1.385(3) . ?
C63 C64 1.383(3) . ?
C64 C65 1.378(3) . ?
C65 C66 1.395(3) . ?
